data_4061181
loop_
_publ_author_name
'Wyman, Ian W.'
'Burchell, Tara J.'
'Robertson, Kathy N.'
'Cameron, T. Stanley'
'Aquino, Manuel A. S.'

_publ_section_title
;
 Structure and Electrochemistry of Heterobimetallic
 Ferrocenecarboxylatoruthenium(II) Complexes
;
_journal_coden_ASTM ORGND7
_journal_issue 22
_journal_name_full Organometallics
_journal_page_first 5353
_journal_page_last 5364
_journal_paper_doi 10.1021/om049635n
_journal_volume 23
_journal_year 2004
_chemical_formula_moiety
;
C63 H57 Fe1 O2 P4 Ru1, F6 P1, 2(C1 H4 O1)
;
_chemical_formula_sum 'C65 H65 F6 Fe O4 P5 Ru'
_chemical_formula_weight 1336.00
_space_group_IT_number 2
_symmetry_cell_setting triclinic
_symmetry_Int_Tables_number 2
_symmetry_space_group_name_Hall '-P 1'
_symmetry_space_group_name_H-M 'P -1'
_cell_angle_alpha 104.47(4)
_cell_angle_beta 103.76(4)
_cell_angle_gamma 67.98(3)
_cell_formula_units_Z 2
_cell_length_a 15.011(7)
_cell_length_b 17.103(5)
_cell_length_c 13.088(8)
_cell_measurement_temperature 143
_cell_volume 2977(3)
_diffrn_ambient_temperature 143
_exptl_crystal_density_diffrn 1.490
_cod_original_formula_sum 'C65 H65 F6 Fe1 O4 P5 Ru1'
_cod_database_code 4061181

loop_
_symmetry_equiv_pos_as_xyz
'  +x,  +y,  +z'
'  -x,  -y,  -z'

loop_
_atom_site_label
_atom_site_type_symbol
_atom_site_fract_x
_atom_site_fract_y
_atom_site_fract_z
_atom_site_U_iso_or_equiv
_atom_site_adp_type
_atom_site_occupancy
_atom_site_calc_flag
_atom_site_refinement_flags
_atom_site_disorder_assembly
_atom_site_disorder_group
Ru1 Ru 0.347956(14) 0.275295(13) 0.832204(15) 0.01213(6) Uani 1 d . . .
Fe1 Fe 0.25786(3) 0.13135(3) 0.40301(3) 0.02089(10) Uani 1 d . . .
P1 P 0.43261(5) 0.14469(4) 0.89662(5) 0.01503(13) Uani 1 d . . .
P2 P 0.26791(5) 0.30719(4) 0.97466(5) 0.01406(13) Uani 1 d . . .
P3 P 0.26174(5) 0.40483(4) 0.76276(5) 0.01482(13) Uani 1 d . . .
P4 P 0.45355(5) 0.34836(4) 0.92276(5) 0.01484(13) Uani 1 d . . .
P5 P 0.15379(8) 0.78007(7) 0.51335(8) 0.0360(2) Uani 1 d . . .
F1 F 0.1760(3) 0.8378(2) 0.4516(3) 0.0814(11) Uani 1 d . . .
F2 F 0.1338(3) 0.7208(2) 0.5760(2) 0.0650(9) Uani 1 d . . .
F3 F 0.1513(2) 0.7102(2) 0.4082(2) 0.0644(8) Uani 1 d . . .
F4 F 0.1595(3) 0.8476(2) 0.6203(3) 0.0825(12) Uani 1 d . . .
F5 F 0.0411(2) 0.8270(3) 0.4856(4) 0.0912(13) Uani 1 d . . .
F6 F 0.2679(2) 0.7325(2) 0.5405(3) 0.0633(8) Uani 1 d . . .
O1 O 0.40724(14) 0.19823(13) 0.68537(15) 0.0171(4) Uani 1 d . . .
O2 O 0.26287(14) 0.21049(13) 0.70821(15) 0.0173(4) Uani 1 d . . .
O3 O 0.1011(3) 0.9204(3) 0.2728(4) 0.0775(12) Uani 1 d . . .
H3A H 0.1279 0.8912 0.3216 0.116 Uiso 1 calc R . .
O4 O 0.1554(5) 0.7098(3) 0.8025(4) 0.109(2) Uani 1 d U . .
H4A H 0.1361 0.7090 0.7367 0.164 Uiso 1 calc R . .
C1 C 0.3304(2) 0.17725(17) 0.6519(2) 0.0156(5) Uani 1 d . . .
C2 C 0.3222(2) 0.11434(18) 0.5554(2) 0.0181(5) Uani 1 d . . .
C3 C 0.3920(2) 0.0735(2) 0.4848(2) 0.0237(6) Uani 1 d . . .
H3 H 0.4495 0.0859 0.4888 0.028 Uiso 1 calc R . .
C4 C 0.3599(3) 0.0106(2) 0.4072(3) 0.0316(7) Uani 1 d . . .
H4 H 0.3931 -0.0269 0.3509 0.038 Uiso 1 calc R . .
C5 C 0.2703(3) 0.0135(2) 0.4281(3) 0.0320(7) Uani 1 d . . .
H5 H 0.2330 -0.0215 0.3881 0.038 Uiso 1 calc R . .
C6 C 0.2456(3) 0.0783(2) 0.5198(2) 0.0252(6) Uani 1 d . . .
H6 H 0.1889 0.0945 0.5513 0.030 Uiso 1 calc R . .
C7 C 0.1931(3) 0.2599(2) 0.3975(3) 0.0328(7) Uani 1 d . . .
H7 H 0.1922 0.3063 0.4557 0.039 Uiso 1 calc R . .
C8 C 0.2645(3) 0.2205(2) 0.3289(3) 0.0335(7) Uani 1 d . . .
H8 H 0.3201 0.2360 0.3336 0.040 Uiso 1 calc R . .
C9 C 0.2387(3) 0.1542(3) 0.2522(3) 0.0368(8) Uani 1 d . . .
H9 H 0.2736 0.1178 0.1966 0.044 Uiso 1 calc R . .
C10 C 0.1510(3) 0.1522(3) 0.2737(3) 0.0391(9) Uani 1 d . . .
H10 H 0.1172 0.1140 0.2349 0.047 Uiso 1 calc R . .
C11 C 0.1229(3) 0.2170(3) 0.3630(3) 0.0387(8) Uani 1 d . . .
H11 H 0.0670 0.2297 0.3944 0.046 Uiso 1 calc R . .
C12 C 0.4080(2) 0.05053(17) 0.8091(2) 0.0179(5) Uani 1 d . . .
C13 C 0.3126(2) 0.04899(19) 0.7868(2) 0.0220(5) Uani 1 d . . .
H13 H 0.2623 0.0960 0.8173 0.026 Uiso 1 calc R . .
C14 C 0.2909(2) -0.0213(2) 0.7201(3) 0.0261(6) Uani 1 d . . .
H14 H 0.2262 -0.0222 0.7059 0.031 Uiso 1 calc R . .
C15 C 0.3637(3) -0.0900(2) 0.6743(3) 0.0305(7) Uani 1 d . . .
H15 H 0.3489 -0.1378 0.6288 0.037 Uiso 1 calc R . .
C16 C 0.4576(3) -0.0884(2) 0.6952(3) 0.0318(7) Uani 1 d . . .
H16 H 0.5073 -0.1353 0.6637 0.038 Uiso 1 calc R . .
C17 C 0.4802(2) -0.01856(19) 0.7621(2) 0.0237(6) Uani 1 d . . .
H17 H 0.5451 -0.0181 0.7757 0.028 Uiso 1 calc R . .
C18 C 0.5655(2) 0.10809(17) 0.9218(2) 0.0174(5) Uani 1 d . . .
C19 C 0.6227(2) 0.0687(2) 1.0079(3) 0.0250(6) Uani 1 d . . .
H19 H 0.5927 0.0610 1.0592 0.030 Uiso 1 calc R . .
C20 C 0.7237(2) 0.0406(2) 1.0187(3) 0.0309(7) Uani 1 d . . .
H20 H 0.7625 0.0136 1.0772 0.037 Uiso 1 calc R . .
C21 C 0.7682(2) 0.0519(2) 0.9445(3) 0.0286(6) Uani 1 d . . .
H21 H 0.8372 0.0327 0.9525 0.034 Uiso 1 calc R . .
C22 C 0.7125(2) 0.0908(2) 0.8593(3) 0.0248(6) Uani 1 d . . .
H22 H 0.7430 0.0985 0.8084 0.030 Uiso 1 calc R . .
C23 C 0.6112(2) 0.11893(18) 0.8478(2) 0.0198(5) Uani 1 d . . .
H23 H 0.5729 0.1458 0.7890 0.024 Uiso 1 calc R . .
C24 C 0.35064(19) 0.24290(17) 1.0750(2) 0.0169(5) Uani 1 d . . .
H24A H 0.4050 0.2651 1.1085 0.020 Uiso 1 calc R . .
H24B H 0.3151 0.2467 1.1318 0.020 Uiso 1 calc R . .
C25 C 0.3905(2) 0.14977(18) 1.0200(2) 0.0194(5) Uani 1 d . . .
H25A H 0.3389 0.1234 1.0025 0.023 Uiso 1 calc R . .
H25B H 0.4452 0.1171 1.0688 0.023 Uiso 1 calc R . .
C26 C 0.21565(19) 0.41210(17) 1.0550(2) 0.0162(5) Uani 1 d . . .
C27 C 0.1342(2) 0.47141(19) 1.0066(2) 0.0198(5) Uani 1 d . . .
H27 H 0.1090 0.4571 0.9333 0.024 Uiso 1 calc R . .
C28 C 0.0898(2) 0.5514(2) 1.0651(3) 0.0238(6) Uani 1 d . . .
H28 H 0.0348 0.5917 1.0315 0.029 Uiso 1 calc R . .
C29 C 0.1256(2) 0.5721(2) 1.1721(3) 0.0266(6) Uani 1 d . . .
H29 H 0.0951 0.6266 1.2120 0.032 Uiso 1 calc R . .
C30 C 0.2055(2) 0.5137(2) 1.2208(2) 0.0277(6) Uani 1 d . . .
H30 H 0.2300 0.5284 1.2943 0.033 Uiso 1 calc R . .
C31 C 0.2507(2) 0.4333(2) 1.1632(2) 0.0216(5) Uani 1 d . . .
H31 H 0.3052 0.3931 1.1976 0.026 Uiso 1 calc R . .
C32 C 0.16411(19) 0.26793(18) 0.9468(2) 0.0171(5) Uani 1 d . . .
C33 C 0.1153(2) 0.2506(2) 0.8441(2) 0.0242(6) Uani 1 d . . .
H33 H 0.1331 0.2617 0.7855 0.029 Uiso 1 calc R . .
C34 C 0.0403(2) 0.2171(2) 0.8265(3) 0.0289(7) Uani 1 d . . .
H34 H 0.0083 0.2042 0.7557 0.035 Uiso 1 calc R . .
C35 C 0.0124(3) 0.2024(3) 0.9108(4) 0.0382(9) Uani 1 d . . .
H35 H -0.0370 0.1775 0.8983 0.046 Uiso 1 calc R . .
C36 C 0.0572(3) 0.2243(3) 1.0148(3) 0.0448(11) Uani 1 d . . .
H36 H 0.0363 0.2169 1.0737 0.054 Uiso 1 calc R . .
C37 C 0.1322(2) 0.2569(3) 1.0323(3) 0.0324(8) Uani 1 d . . .
H37 H 0.1623 0.2719 1.1033 0.039 Uiso 1 calc R . .
C38 C 0.1304(2) 0.44369(18) 0.7216(2) 0.0182(5) Uani 1 d . . .
C39 C 0.0868(2) 0.3890(2) 0.6472(2) 0.0230(6) Uani 1 d . . .
H39 H 0.1236 0.3302 0.6278 0.028 Uiso 1 calc R . .
C40 C -0.0105(2) 0.4206(2) 0.6012(3) 0.0305(7) Uani 1 d . . .
H40 H -0.0399 0.3833 0.5505 0.037 Uiso 1 calc R . .
C41 C -0.0644(2) 0.5059(3) 0.6293(3) 0.0339(8) Uani 1 d . . .
H41 H -0.1302 0.5277 0.5965 0.041 Uiso 1 calc R . .
C42 C -0.0220(2) 0.5602(2) 0.7060(3) 0.0306(7) Uani 1 d . . .
H42 H -0.0596 0.6185 0.7268 0.037 Uiso 1 calc R . .
C43 C 0.0745(2) 0.5294(2) 0.7517(3) 0.0245(6) Uani 1 d . . .
H43 H 0.1031 0.5666 0.8038 0.029 Uiso 1 calc R . .
C44 C 0.2991(2) 0.42086(19) 0.6468(2) 0.0184(5) Uani 1 d . . .
C45 C 0.2646(2) 0.5030(2) 0.6215(2) 0.0252(6) Uani 1 d . . .
H45 H 0.2204 0.5487 0.6619 0.030 Uiso 1 calc R . .
C46 C 0.2944(3) 0.5183(2) 0.5384(3) 0.0296(7) Uani 1 d . . .
H46 H 0.2707 0.5744 0.5222 0.036 Uiso 1 calc R . .
C47 C 0.3584(3) 0.4524(2) 0.4789(3) 0.0309(7) Uani 1 d . . .
H47 H 0.3798 0.4633 0.4229 0.037 Uiso 1 calc R . .
C48 C 0.3911(3) 0.3704(2) 0.5011(3) 0.0303(7) Uani 1 d . . .
H48 H 0.4341 0.3247 0.4594 0.036 Uiso 1 calc R . .
C49 C 0.3609(2) 0.3548(2) 0.5844(2) 0.0238(6) Uani 1 d . . .
H49 H 0.3830 0.2982 0.5987 0.029 Uiso 1 calc R . .
C50 C 0.29092(19) 0.49039(17) 0.8665(2) 0.0164(5) Uani 1 d . . .
H50A H 0.2668 0.5449 0.8391 0.020 Uiso 1 calc R . .
H50B H 0.2611 0.4995 0.9302 0.020 Uiso 1 calc R . .
C51 C 0.40131(19) 0.45953(18) 0.8943(2) 0.0175(5) Uani 1 d . . .
H51A H 0.4209 0.4988 0.9577 0.021 Uiso 1 calc R . .
H51B H 0.4289 0.4619 0.8340 0.021 Uiso 1 calc R . .
C52 C 0.5707(2) 0.31849(18) 0.8766(2) 0.0191(5) Uani 1 d . . .
C53 C 0.5716(2) 0.2948(2) 0.7669(3) 0.0271(6) Uani 1 d . . .
H53 H 0.5150 0.2881 0.7199 0.033 Uiso 1 calc R . .
C54 C 0.6542(3) 0.2811(3) 0.7253(3) 0.0338(7) Uani 1 d . . .
H54 H 0.6539 0.2649 0.6504 0.041 Uiso 1 calc R . .
C55 C 0.7371(3) 0.2908(3) 0.7928(3) 0.0360(8) Uani 1 d . . .
H55 H 0.7937 0.2812 0.7644 0.043 Uiso 1 calc R . .
C56 C 0.7372(2) 0.3146(2) 0.9020(3) 0.0335(8) Uani 1 d . . .
H56 H 0.7940 0.3215 0.9484 0.040 Uiso 1 calc R . .
C57 C 0.6547(2) 0.3286(2) 0.9443(3) 0.0249(6) Uani 1 d . . .
H57 H 0.6553 0.3451 1.0193 0.030 Uiso 1 calc R . .
C58 C 0.4900(2) 0.36281(19) 1.0679(2) 0.0189(5) Uani 1 d . . .
C59 C 0.5604(2) 0.2948(2) 1.1135(2) 0.0254(6) Uani 1 d . . .
H59 H 0.5885 0.2422 1.0686 0.031 Uiso 1 calc R . .
C60 C 0.5900(3) 0.3028(2) 1.2235(3) 0.0322(7) Uani 1 d . . .
H60 H 0.6378 0.2559 1.2532 0.039 Uiso 1 calc R . .
C61 C 0.5497(3) 0.3793(3) 1.2894(3) 0.0342(8) Uani 1 d . . .
H61 H 0.5698 0.3850 1.3647 0.041 Uiso 1 calc R . .
C62 C 0.4802(3) 0.4474(3) 1.2457(3) 0.0314(7) Uani 1 d . . .
H62 H 0.4532 0.5001 1.2911 0.038 Uiso 1 calc R . .
C63 C 0.4494(2) 0.4394(2) 1.1353(2) 0.0227(6) Uani 1 d . . .
H63 H 0.4008 0.4862 1.1060 0.027 Uiso 1 calc R . .
C64 C 0.0203(5) 0.9885(5) 0.3046(8) 0.103(3) Uani 1 d . . .
H64A H -0.0253 0.9663 0.3206 0.155 Uiso 1 calc R . .
H64B H -0.0119 1.0217 0.2469 0.155 Uiso 1 calc R . .
H64C H 0.0413 1.0255 0.3686 0.155 Uiso 1 calc R . .
C65 C 0.1471(4) 0.7911(4) 0.8529(5) 0.0659(14) Uani 1 d . . .
H65A H 0.1434 0.7969 0.9283 0.099 Uiso 1 calc R . .
H65B H 0.0878 0.8310 0.8192 0.099 Uiso 1 calc R . .
H65C H 0.2039 0.8041 0.8475 0.099 Uiso 1 calc R . .

loop_
_atom_site_aniso_label
_atom_site_aniso_U_11
_atom_site_aniso_U_22
_atom_site_aniso_U_33
_atom_site_aniso_U_23
_atom_site_aniso_U_13
_atom_site_aniso_U_12
Ru1 0.01326(10) 0.01520(10) 0.00952(9) 0.00098(7) 0.00253(7) -0.00690(7)
Fe1 0.0231(2) 0.0269(2) 0.01150(18) 0.00288(15) 0.00016(14) -0.00899(17)
P1 0.0168(3) 0.0164(3) 0.0129(3) 0.0024(2) 0.0036(2) -0.0063(2)
P2 0.0141(3) 0.0184(3) 0.0110(3) 0.0013(2) 0.0029(2) -0.0074(2)
P3 0.0155(3) 0.0174(3) 0.0130(3) 0.0026(2) 0.0016(2) -0.0076(2)
P4 0.0140(3) 0.0185(3) 0.0139(3) 0.0025(2) 0.0015(2) -0.0083(2)
P5 0.0392(5) 0.0374(5) 0.0342(5) 0.0020(4) 0.0057(4) -0.0189(4)
F1 0.096(3) 0.068(2) 0.101(3) 0.046(2) 0.021(2) -0.0284(19)
F2 0.103(2) 0.074(2) 0.0442(15) 0.0001(14) 0.0260(16) -0.0560(19)
F3 0.087(2) 0.086(2) 0.0303(13) -0.0113(13) 0.0125(13) -0.0521(19)
F4 0.106(3) 0.071(2) 0.078(2) -0.0398(18) 0.039(2) -0.057(2)
F5 0.0365(16) 0.086(3) 0.134(4) 0.019(2) 0.0067(19) -0.0060(16)
F6 0.0441(15) 0.0665(19) 0.073(2) 0.0131(16) -0.0066(14) -0.0206(14)
O1 0.0191(9) 0.0224(9) 0.0113(8) -0.0002(7) 0.0040(7) -0.0099(8)
O2 0.0178(9) 0.0212(9) 0.0134(8) -0.0008(7) 0.0029(7) -0.0093(7)
O3 0.068(3) 0.086(3) 0.080(3) 0.002(2) 0.012(2) -0.035(2)
O4 0.191(6) 0.093(4) 0.064(3) 0.019(3) 0.000(3) -0.079(4)
C1 0.0202(12) 0.0168(11) 0.0103(10) 0.0031(9) 0.0016(9) -0.0070(9)
C2 0.0228(13) 0.0195(12) 0.0099(10) 0.0018(9) 0.0001(9) -0.0068(10)
C3 0.0243(14) 0.0240(14) 0.0141(12) -0.0011(10) 0.0015(10) -0.0020(11)
C4 0.0389(18) 0.0281(16) 0.0166(13) -0.0054(11) 0.0029(12) -0.0057(14)
C5 0.052(2) 0.0277(16) 0.0171(13) -0.0017(12) -0.0013(13) -0.0225(15)
C6 0.0360(16) 0.0270(15) 0.0156(12) 0.0006(11) 0.0021(11) -0.0172(13)
C7 0.0367(18) 0.0285(16) 0.0263(16) 0.0100(13) 0.0010(13) -0.0026(14)
C8 0.0384(18) 0.0413(19) 0.0243(15) 0.0130(14) 0.0009(13) -0.0152(15)
C9 0.043(2) 0.050(2) 0.0152(14) 0.0106(14) 0.0009(13) -0.0129(17)
C10 0.0395(19) 0.052(2) 0.0248(16) 0.0152(16) -0.0139(14) -0.0211(17)
C11 0.0247(16) 0.049(2) 0.0356(19) 0.0171(17) -0.0021(14) -0.0035(15)
C12 0.0218(13) 0.0176(12) 0.0166(12) 0.0042(9) 0.0030(10) -0.0086(10)
C13 0.0232(13) 0.0228(13) 0.0219(13) 0.0047(11) 0.0022(11) -0.0101(11)
C14 0.0301(15) 0.0298(15) 0.0237(14) 0.0086(12) -0.0029(12) -0.0180(13)
C15 0.047(2) 0.0266(15) 0.0235(15) 0.0009(12) 0.0032(13) -0.0222(15)
C16 0.0414(19) 0.0261(15) 0.0297(16) -0.0047(13) 0.0122(14) -0.0154(14)
C17 0.0250(14) 0.0228(14) 0.0249(14) 0.0004(11) 0.0081(11) -0.0097(11)
C18 0.0195(12) 0.0158(11) 0.0170(12) 0.0002(9) 0.0035(9) -0.0072(10)
C19 0.0245(14) 0.0280(15) 0.0240(14) 0.0094(12) 0.0005(11) -0.0094(12)
C20 0.0231(15) 0.0407(18) 0.0278(16) 0.0135(14) -0.0024(12) -0.0088(13)
C21 0.0186(13) 0.0304(16) 0.0343(17) 0.0027(13) 0.0035(12) -0.0077(12)
C22 0.0242(14) 0.0282(15) 0.0236(14) -0.0019(11) 0.0092(11) -0.0115(12)
C23 0.0212(13) 0.0211(13) 0.0160(12) -0.0015(10) 0.0056(10) -0.0072(10)
C24 0.0176(12) 0.0210(12) 0.0142(11) 0.0034(9) 0.0035(9) -0.0081(10)
C25 0.0226(13) 0.0198(12) 0.0181(12) 0.0053(10) 0.0067(10) -0.0062(10)
C26 0.0160(11) 0.0208(12) 0.0151(11) 0.0008(9) 0.0063(9) -0.0091(10)
C27 0.0190(12) 0.0242(13) 0.0179(12) 0.0029(10) 0.0048(10) -0.0085(11)
C28 0.0174(12) 0.0246(14) 0.0292(15) 0.0045(11) 0.0062(11) -0.0055(11)
C29 0.0266(15) 0.0232(14) 0.0293(15) -0.0053(12) 0.0129(12) -0.0088(12)
C30 0.0304(15) 0.0318(16) 0.0179(13) -0.0061(11) 0.0066(11) -0.0121(13)
C31 0.0213(13) 0.0263(14) 0.0178(12) 0.0006(10) 0.0044(10) -0.0102(11)
C32 0.0148(11) 0.0202(12) 0.0186(12) 0.0035(10) 0.0034(9) -0.0079(10)
C33 0.0171(12) 0.0342(16) 0.0212(13) -0.0025(11) 0.0061(10) -0.0117(12)
C34 0.0183(13) 0.0335(16) 0.0311(16) -0.0027(13) -0.0011(12) -0.0130(12)
C35 0.0238(15) 0.043(2) 0.059(2) 0.0223(18) -0.0057(15) -0.0225(15)
C36 0.0330(18) 0.079(3) 0.045(2) 0.037(2) -0.0060(16) -0.035(2)
C37 0.0248(15) 0.058(2) 0.0267(15) 0.0203(15) -0.0029(12) -0.0239(15)
C38 0.0160(11) 0.0238(13) 0.0173(12) 0.0067(10) 0.0013(9) -0.0085(10)
C39 0.0204(13) 0.0288(15) 0.0226(13) 0.0050(11) 0.0018(10) -0.0120(11)
C40 0.0232(15) 0.0418(19) 0.0297(16) 0.0085(14) -0.0040(12) -0.0181(14)
C41 0.0163(13) 0.050(2) 0.0354(18) 0.0160(16) -0.0033(12) -0.0107(14)
C42 0.0205(14) 0.0322(16) 0.0366(18) 0.0105(14) 0.0030(12) -0.0042(12)
C43 0.0202(13) 0.0255(14) 0.0267(14) 0.0037(11) 0.0025(11) -0.0079(11)
C44 0.0197(12) 0.0262(13) 0.0133(11) 0.0056(10) -0.0005(9) -0.0125(11)
C45 0.0287(15) 0.0287(15) 0.0199(13) 0.0063(11) 0.0031(11) -0.0109(12)
C46 0.0389(18) 0.0350(17) 0.0236(14) 0.0140(13) -0.0002(13) -0.0195(14)
C47 0.0342(17) 0.047(2) 0.0230(14) 0.0155(14) 0.0024(12) -0.0211(15)
C48 0.0319(16) 0.0399(18) 0.0235(15) 0.0086(13) 0.0103(12) -0.0116(14)
C49 0.0287(15) 0.0273(14) 0.0198(13) 0.0058(11) 0.0075(11) -0.0111(12)
C50 0.0191(12) 0.0140(11) 0.0168(11) 0.0017(9) 0.0029(9) -0.0069(9)
C51 0.0163(11) 0.0213(12) 0.0172(12) 0.0040(10) 0.0011(9) -0.0097(10)
C52 0.0172(12) 0.0209(12) 0.0218(13) 0.0006(10) 0.0064(10) -0.0092(10)
C53 0.0237(14) 0.0389(17) 0.0240(14) 0.0061(13) 0.0057(11) -0.0149(13)
C54 0.0300(16) 0.046(2) 0.0324(17) 0.0052(15) 0.0145(14) -0.0160(15)
C55 0.0258(16) 0.046(2) 0.045(2) 0.0033(16) 0.0176(15) -0.0171(15)
C56 0.0179(14) 0.0396(19) 0.043(2) -0.0044(15) 0.0082(13) -0.0155(13)
C57 0.0189(13) 0.0284(15) 0.0276(15) -0.0019(12) 0.0052(11) -0.0117(11)
C58 0.0198(12) 0.0263(13) 0.0156(12) 0.0037(10) -0.0001(9) -0.0150(11)
C59 0.0296(15) 0.0303(15) 0.0200(13) 0.0071(11) -0.0039(11) -0.0173(13)
C60 0.0328(17) 0.0433(19) 0.0260(15) 0.0161(14) -0.0090(13) -0.0209(15)
C61 0.0389(18) 0.058(2) 0.0179(14) 0.0078(14) -0.0019(13) -0.0324(18)
C62 0.0383(18) 0.045(2) 0.0188(14) -0.0029(13) 0.0098(12) -0.0257(16)
C63 0.0250(14) 0.0305(15) 0.0190(13) 0.0019(11) 0.0069(10) -0.0160(12)
C64 0.063(4) 0.075(5) 0.167(9) 0.006(5) 0.037(5) -0.017(4)
C65 0.067(3) 0.072(4) 0.059(3) 0.009(3) 0.012(3) -0.024(3)

loop_
_geom_bond_atom_site_label_1
_geom_bond_atom_site_label_2
_geom_bond_distance
_geom_bond_site_symmetry_2
_geom_bond_publ_flag
Ru1 O2 2.161(2) . ?
Ru1 O1 2.211(2) . ?
Ru1 P2 2.2987(15) . ?
Ru1 P4 2.3087(12) . ?
Ru1 P1 2.3703(13) . ?
Ru1 P3 2.3887(13) . ?
Ru1 C1 2.551(3) . ?
Fe1 C10 2.036(4) . ?
Fe1 C6 2.036(3) . ?
Fe1 C2 2.039(3) . ?
Fe1 C9 2.040(4) . ?
Fe1 C8 2.044(4) . ?
Fe1 C11 2.044(4) . ?
Fe1 C3 2.047(3) . ?
Fe1 C5 2.055(3) . ?
Fe1 C7 2.056(4) . ?
Fe1 C4 2.063(4) . ?
P1 C18 1.825(3) . ?
P1 C12 1.835(3) . ?
P1 C25 1.841(3) . ?
P2 C26 1.826(3) . ?
P2 C24 1.844(3) . ?
P2 C32 1.845(3) . ?
P3 C38 1.820(3) . ?
P3 C50 1.839(3) . ?
P3 C44 1.849(3) . ?
P4 C58 1.828(3) . ?
P4 C52 1.843(3) . ?
P4 C51 1.862(3) . ?
P5 F5 1.572(3) . ?
P5 F3 1.584(3) . ?
P5 F4 1.585(3) . ?
P5 F1 1.586(3) . ?
P5 F6 1.592(3) . ?
P5 F2 1.597(3) . ?
O1 C1 1.281(3) . ?
O2 C1 1.268(3) . ?
O3 C64 1.393(8) . ?
O3 H3A 0.8400 . ?
O4 C65 1.353(7) . ?
O4 H4A 0.8400 . ?
C1 C2 1.455(4) . ?
C2 C3 1.424(4) . ?
C2 C6 1.432(4) . ?
C3 C4 1.424(4) . ?
C3 H3 0.9500 . ?
C4 C5 1.416(6) . ?
C4 H4 0.9500 . ?
C5 C6 1.430(4) . ?
C5 H5 0.9500 . ?
C6 H6 0.9500 . ?
C7 C8 1.423(5) . ?
C7 C11 1.428(6) . ?
C7 H7 0.9500 . ?
C8 C9 1.421(5) . ?
C8 H8 0.9500 . ?
C9 C10 1.425(6) . ?
C9 H9 0.9500 . ?
C10 C11 1.417(6) . ?
C10 H10 0.9500 . ?
C11 H11 0.9500 . ?
C12 C17 1.394(4) . ?
C12 C13 1.401(4) . ?
C13 C14 1.395(4) . ?
C13 H13 0.9500 . ?
C14 C15 1.389(5) . ?
C14 H14 0.9500 . ?
C15 C16 1.379(5) . ?
C15 H15 0.9500 . ?
C16 C17 1.397(4) . ?
C16 H16 0.9500 . ?
C17 H17 0.9500 . ?
C18 C23 1.394(4) . ?
C18 C19 1.396(4) . ?
C19 C20 1.391(4) . ?
C19 H19 0.9500 . ?
C20 C21 1.387(5) . ?
C20 H20 0.9500 . ?
C21 C22 1.377(5) . ?
C21 H21 0.9500 . ?
C22 C23 1.395(4) . ?
C22 H22 0.9500 . ?
C23 H23 0.9500 . ?
C24 C25 1.527(4) . ?
C24 H24A 0.9900 . ?
C24 H24B 0.9900 . ?
C25 H25A 0.9900 . ?
C25 H25B 0.9900 . ?
C26 C27 1.395(4) . ?
C26 C31 1.395(4) . ?
C27 C28 1.392(4) . ?
C27 H27 0.9500 . ?
C28 C29 1.383(5) . ?
C28 H28 0.9500 . ?
C29 C30 1.378(5) . ?
C29 H29 0.9500 . ?
C30 C31 1.395(4) . ?
C30 H30 0.9500 . ?
C31 H31 0.9500 . ?
C32 C33 1.389(4) . ?
C32 C37 1.394(4) . ?
C33 C34 1.394(4) . ?
C33 H33 0.9500 . ?
C34 C35 1.376(5) . ?
C34 H34 0.9500 . ?
C35 C36 1.395(6) . ?
C35 H35 0.9500 . ?
C36 C37 1.383(5) . ?
C36 H36 0.9500 . ?
C37 H37 0.9500 . ?
C38 C43 1.397(4) . ?
C38 C39 1.397(4) . ?
C39 C40 1.393(4) . ?
C39 H39 0.9500 . ?
C40 C41 1.382(5) . ?
C40 H40 0.9500 . ?
C41 C42 1.395(5) . ?
C41 H41 0.9500 . ?
C42 C43 1.381(4) . ?
C42 H42 0.9500 . ?
C43 H43 0.9500 . ?
C44 C49 1.385(4) . ?
C44 C45 1.399(4) . ?
C45 C46 1.383(4) . ?
C45 H45 0.9500 . ?
C46 C47 1.380(5) . ?
C46 H46 0.9500 . ?
C47 C48 1.383(5) . ?
C47 H47 0.9500 . ?
C48 C49 1.391(4) . ?
C48 H48 0.9500 . ?
C49 H49 0.9500 . ?
C50 C51 1.520(4) . ?
C50 H50A 0.9900 . ?
C50 H50B 0.9900 . ?
C51 H51A 0.9900 . ?
C51 H51B 0.9900 . ?
C52 C53 1.394(4) . ?
C52 C57 1.400(4) . ?
C53 C54 1.389(4) . ?
C53 H53 0.9500 . ?
C54 C55 1.384(5) . ?
C54 H54 0.9500 . ?
C55 C56 1.384(5) . ?
C55 H55 0.9500 . ?
C56 C57 1.391(4) . ?
C56 H56 0.9500 . ?
C57 H57 0.9500 . ?
C58 C63 1.395(4) . ?
C58 C59 1.397(4) . ?
C59 C60 1.389(4) . ?
C59 H59 0.9500 . ?
C60 C61 1.384(6) . ?
C60 H60 0.9500 . ?
C61 C62 1.383(6) . ?
C61 H61 0.9500 . ?
C62 C63 1.397(4) . ?
C62 H62 0.9500 . ?
C63 H63 0.9500 . ?
C64 H64A 0.9800 . ?
C64 H64B 0.9800 . ?
C64 H64C 0.9800 . ?
C65 H65A 0.9800 . ?
C65 H65B 0.9800 . ?
C65 H65C 0.9800 . ?
